data_1567466
loop_
_publ_author_name
'Sato, Hiroki'
'Suizu, Rie'
'Kato, Tomoki'
'Yagi, Akiko'
'Segawa, Yasutomo'
'Awaga, Kunio'
'Itami, Kenichiro'

_publ_section_title
;
 N-doped nonalternant aromatic belt via a six-fold annulative double
 N-arylation
;
_journal_name_full 'Chemical Science'
_journal_paper_doi 10.1039/D2SC02647C
_journal_year 2022
_chemical_formula_moiety 'C90 H66 N6 O6, 1(C5 H12)'
_chemical_formula_sum 'C95 H78 N6 O6'
_chemical_formula_weight 1399.63
_space_group_crystal_system trigonal
_space_group_IT_number 148
_space_group_name_Hall '-R 3'
_space_group_name_H-M_alt 'R -3 :H'
_atom_sites_solution_hydrogens geom
_audit_block_doi 10.5517/ccdc.csd.cc29lnsc
_audit_creation_date 2020-03-27
_audit_creation_method
;
Olex2 1.2
(compiled 2018.05.29 svn.r3510 for OlexSys, GUI svn.r5506)
;
_audit_update_record
;
2022-01-07 deposited with the CCDC.	2022-07-15 downloaded from the CCDC.
;
_cell_angle_alpha 90
_cell_angle_beta 90
_cell_angle_gamma 120
_cell_formula_units_Z 3
_cell_length_a 22.2142(14)
_cell_length_b 22.2142(14)
_cell_length_c 12.977(2)
_cell_measurement_reflns_used 1146
_cell_measurement_temperature 123(2)
_cell_measurement_theta_max 26.7320
_cell_measurement_theta_min 1.8510
_cell_volume 5545.8(10)
_computing_cell_refinement 'CrysAlisPro 1.171.40.39a (Rigaku OD, 2019)'
_computing_data_collection 'CrysAlisPro 1.171.40.39a (Rigaku OD, 2019)'
_computing_data_reduction 'CrysAlisPro 1.171.40.39a (Rigaku OD, 2019)'
_computing_molecular_graphics 'Olex2 (Dolomanov et al., 2009)'
_computing_publication_material 'Olex2 (Dolomanov et al., 2009)'
_computing_structure_refinement 'ShelXL (Sheldrick, 2015)'
_computing_structure_solution 'SHELXT 2018/2 (Sheldrick, 2018)'
_diffrn_ambient_temperature 123.15
_diffrn_detector 'CCD plate'
_diffrn_detector_area_resol_mean 5.8140
_diffrn_detector_type 'Pilatus 200K'
_diffrn_measured_fraction_theta_full 0.999
_diffrn_measured_fraction_theta_max 0.999
_diffrn_measurement_details
;
List of Runs (angles in degrees, time in seconds):

  # Type    Start    End  Width  t~exp~   \w     \q     \k     \f   Frames
#--------------------------------------------------------------------------
  1  \w    -13.00  93.00   0.50   30.00    --   13.83  51.00 118.00  212
  2  \w     39.00  90.00   0.50   30.00    --   13.83 179.00  60.00  102
  3  \w    -14.00  13.00   0.50   30.00    --  -13.44 -99.00   0.00   54
;
_diffrn_measurement_device 'four-circle diffractometer'
_diffrn_measurement_device_type 'ROD, Synergy Custom system, Pilatus 200K'
_diffrn_measurement_method '\w scans'
_diffrn_orient_matrix_type 'CrysAlisPro convention (1999,Acta A55,543-557)'
_diffrn_orient_matrix_UB_11 0.0160960000
_diffrn_orient_matrix_UB_12 0.0325148000
_diffrn_orient_matrix_UB_13 0.0259599000
_diffrn_orient_matrix_UB_21 0.0164553000
_diffrn_orient_matrix_UB_22 0.0168694000
_diffrn_orient_matrix_UB_23 -0.0465261000
_diffrn_orient_matrix_UB_31 -0.0287752000
_diffrn_orient_matrix_UB_32 0.0042298000
_diffrn_orient_matrix_UB_33 -0.0122944000
_diffrn_radiation_monochromator mirror
_diffrn_radiation_probe x-ray
_diffrn_radiation_type MoK\a
_diffrn_radiation_wavelength 0.71073
_diffrn_reflns_av_R_equivalents 0.0965
_diffrn_reflns_av_unetI/netI 0.1277
_diffrn_reflns_Laue_measured_fraction_full 0.999
_diffrn_reflns_Laue_measured_fraction_max 0.999
_diffrn_reflns_limit_h_max 26
_diffrn_reflns_limit_h_min -24
_diffrn_reflns_limit_k_max 26
_diffrn_reflns_limit_k_min -26
_diffrn_reflns_limit_l_max 15
_diffrn_reflns_limit_l_min -8
_diffrn_reflns_number 6084
_diffrn_reflns_point_group_measured_fraction_full 0.999
_diffrn_reflns_point_group_measured_fraction_max 0.999
_diffrn_reflns_theta_full 24.992
_diffrn_reflns_theta_max 24.992
_diffrn_reflns_theta_min 1.833
_diffrn_source 'Rotating-anode X-ray tube'
_diffrn_source_type 'Rigaku (Mo) X-ray Source'
_exptl_absorpt_coefficient_mu 0.079
_exptl_absorpt_correction_T_max 1.00000
_exptl_absorpt_correction_T_min 0.17257
_exptl_absorpt_correction_type multi-scan
_exptl_absorpt_process_details
;
CrysAlisPro 1.171.40.39a (Rigaku Oxford Diffraction, 2019)
Empirical absorption correction using spherical harmonics,
 implemented in SCALE3 ABSPACK scaling algorithm.
;
_exptl_crystal_colour red
_exptl_crystal_colour_primary red
_exptl_crystal_density_diffrn 1.257
_exptl_crystal_description block
_exptl_crystal_F_000 2214
_exptl_crystal_size_max 0.01
_exptl_crystal_size_mid 0.01
_exptl_crystal_size_min 0.01
_refine_diff_density_max 0.639
_refine_diff_density_min -0.288
_refine_diff_density_rms 0.081
_refine_ls_extinction_method none
_refine_ls_goodness_of_fit_ref 0.988
_refine_ls_hydrogen_treatment constr
_refine_ls_matrix_type full
_refine_ls_number_parameters 200
_refine_ls_number_reflns 2175
_refine_ls_number_restraints 58
_refine_ls_restrained_S_all 0.979
_refine_ls_R_factor_all 0.1804
_refine_ls_R_factor_gt 0.0815
_refine_ls_shift/su_max 0.000
_refine_ls_shift/su_mean 0.000
_refine_ls_structure_factor_coef Fsqd
_refine_ls_weighting_details 'w=1/[\s^2^(Fo^2^)+(0.1229P)^2^] where P=(Fo^2^+2Fc^2^)/3'
_refine_ls_weighting_scheme calc
_refine_ls_wR_factor_gt 0.1882
_refine_ls_wR_factor_ref 0.2443
_reflns_Friedel_coverage 0.000
_reflns_number_gt 981
_reflns_number_total 2175
_reflns_threshold_expression 'I > 2\s(I)'
_cod_data_source_file d2sc02647c2.cif
_cod_data_source_block 2
_cod_original_cell_volume 5545.8(12)
_cod_original_sg_symbol_H-M 'R -3'
_cod_database_code 1567466
_shelx_shelxl_version_number 2018/3
_chemical_oxdiff_formula 'C90 O6 N6 H66'
_chemical_oxdiff_usercomment 20190408_segawa_red
_shelx_space_group_comment
;
The symmetry employed for this shelxl refinement is uniquely defined
by the following loop, which should always be used as a source of
symmetry information in preference to the above space-group names.
They are only intended as comments.
;
_shelx_estimated_absorpt_t_max 0.999
_shelx_estimated_absorpt_t_min 0.999
_diffrn_oxdiff_digest_frames
;
0155a7a6fabe68e3e68c7c22d7e59127fc003687e3e
;
_reflns_odcompleteness_completeness 99.84
_reflns_odcompleteness_iscentric 1
_reflns_odcompleteness_theta 26.32
_olex2_refinement_description
;
1. Fixed Uiso
 At 1.2 times of:
  All C(H) groups, All C(H,H) groups
 At 1.5 times of:
  All C(H,H,H) groups
2. Restrained distances
 C19-C17
 2.54 with sigma of 0.02
 C17-C16 = C18-C17 = C19-C18 = C20-C19
 1.54 with sigma of 0.01
 C20-C18
 2.54 with sigma of 0.02
 C18-C16
 2.54 with sigma of 0.02
3. Uiso/Uaniso restraints and constraints
Uanis(C16) \\sim Ueq, Uanis(C17) \\sim Ueq, Uanis(C18) \\sim Ueq, Uanis(C19)
\\sim Ueq, Uanis(C20) \\sim Ueq: with sigma of 0.03 and sigma for terminal
atoms of 0.03
4. Rigid body (RIGU) restrains
 C16, C17, C18, C19, C20
 with sigma for 1-2 distances of 0.005 and sigma for 1-3 distances of 0.005
5. Others
 Fixed Sof: C16(0.16667) H16A(0.16667) H16B(0.16667) H16C(0.16667)
 C17(0.16667) H17A(0.16667) H17B(0.16667) C18(0.16667) H18A(0.16667)
 H18B(0.16667) C19(0.16667) H19A(0.16667) H19B(0.16667) C20(0.16667)
 H20A(0.16667) H20B(0.16667) H20C(0.16667)
6.a Secondary CH2 refined with riding coordinates:
 C17(H17A,H17B), C18(H18A,H18B), C19(H19A,H19B)
6.b Me refined with riding coordinates:
 C16(H16A,H16B,H16C), C20(H20A,H20B,H20C)
6.c Aromatic/amide H refined with riding coordinates:
 C1(H1), C2(H2), C4(H4), C7(H7), C10(H10), C11(H11), C13(H13), C14(H14)
6.d Idealised Me refined as rotating group:
 C15(H15A,H15B,H15C)
;
_olex2_submission_special_instructions 'No special instructions were received'
_oxdiff_exptl_absorpt_empirical_details
;
Empirical correction (ABSPACK) includes:
- Absorption correction using spherical harmonics
- Frame scaling
;
_oxdiff_exptl_absorpt_empirical_full_max 4.191
_oxdiff_exptl_absorpt_empirical_full_min 0.375

loop_
_space_group_symop_operation_xyz
'x, y, z'
'-y, x-y, z'
'-x+y, -x, z'
'x+2/3, y+1/3, z+1/3'
'-y+2/3, x-y+1/3, z+1/3'
'-x+y+2/3, -x+1/3, z+1/3'
'x+1/3, y+2/3, z+2/3'
'-y+1/3, x-y+2/3, z+2/3'
'-x+y+1/3, -x+2/3, z+2/3'
'-x, -y, -z'
'y, -x+y, -z'
'x-y, x, -z'
'-x+2/3, -y+1/3, -z+1/3'
'y+2/3, -x+y+1/3, -z+1/3'
'x-y+2/3, x+1/3, -z+1/3'
'-x+1/3, -y+2/3, -z+2/3'
'y+1/3, -x+y+2/3, -z+2/3'
'x-y+1/3, x+2/3, -z+2/3'

loop_
_atom_site_label
_atom_site_type_symbol
_atom_site_fract_x
_atom_site_fract_y
_atom_site_fract_z
_atom_site_U_iso_or_equiv
_atom_site_adp_type
_atom_site_occupancy
_atom_site_site_symmetry_order
_atom_site_calc_flag
_atom_site_refinement_flags_posn
_atom_site_refinement_flags_adp
_atom_site_refinement_flags_occupancy
_atom_site_disorder_assembly
_atom_site_disorder_group
C1 C -0.0863(2) 0.16617(19) 0.6683(4) 0.0577(13) Uani 1 1 d . . . . .
H1 H -0.110892 0.161403 0.730385 0.069 Uiso 1 1 calc R . . . .
C2 C -0.0179(2) 0.2115(2) 0.6688(4) 0.0611(14) Uani 1 1 d . . . . .
H2 H 0.001269 0.235126 0.731816 0.073 Uiso 1 1 calc R . . . .
C3 C 0.0304(2) 0.22869(19) 0.5824(4) 0.0530(13) Uani 1 1 d . . . . .
C4 C 0.0989(2) 0.24527(18) 0.6015(4) 0.0538(13) Uani 1 1 d . . . . .
H4 H 0.114364 0.249361 0.670782 0.065 Uiso 1 1 calc R . . . .
C5 C 0.1443(2) 0.25581(18) 0.5228(4) 0.0519(12) Uani 1 1 d . . . . .
C6 C 0.1233(2) 0.24986(18) 0.4188(4) 0.0523(12) Uani 1 1 d . . . . .
C7 C 0.05610(19) 0.23844(18) 0.3999(4) 0.0514(12) Uani 1 1 d . . . . .
H7 H 0.041638 0.238197 0.330951 0.062 Uiso 1 1 calc R . . . .
C8 C 0.01090(19) 0.22760(18) 0.4795(4) 0.0512(13) Uani 1 1 d . . . . .
N1 N 0.21424(15) 0.27225(15) 0.5461(3) 0.0575(11) Uani 1 1 d . . . . .
C9 C 0.26821(18) 0.34200(18) 0.5384(3) 0.0527(13) Uani 1 1 d . . . . .
C10 C 0.2557(2) 0.3954(2) 0.5656(4) 0.0642(14) Uani 1 1 d . . . . .
H10 H 0.210592 0.384498 0.587660 0.077 Uiso 1 1 calc R . . . .
C11 C 0.3082(2) 0.4642(2) 0.5608(4) 0.0717(16) Uani 1 1 d . . . . .
H11 H 0.298728 0.500111 0.578730 0.086 Uiso 1 1 calc R . . . .
C12 C 0.3741(2) 0.4807(2) 0.5301(4) 0.0642(14) Uani 1 1 d . . . . .
C13 C 0.3875(2) 0.4287(2) 0.5037(4) 0.0652(14) Uani 1 1 d . . . . .
H13 H 0.433013 0.439896 0.483440 0.078 Uiso 1 1 calc R . . . .
C14 C 0.33466(19) 0.3598(2) 0.5066(4) 0.0607(14) Uani 1 1 d . . . . .
H14 H 0.344161 0.324264 0.486470 0.073 Uiso 1 1 calc R . . . .
O1 O 0.42985(15) 0.54823(14) 0.5240(3) 0.0800(12) Uani 1 1 d . . . . .
C15 C 0.4136(3) 0.6029(2) 0.5261(5) 0.106(2) Uani 1 1 d . . . . .
H15A H 0.382109 0.596767 0.469108 0.159 Uiso 1 1 calc GR . . . .
H15B H 0.456486 0.647797 0.518998 0.159 Uiso 1 1 calc GR . . . .
H15C H 0.391131 0.601603 0.591700 0.159 Uiso 1 1 calc GR . . . .
C16 C -0.048(3) -0.027(2) 0.381(5) 0.124(17) Uani 0.1667 1 d D U P A -1
H16A H -0.066131 -0.026292 0.311944 0.186 Uiso 0.1667 1 calc R . P A -1
H16B H -0.051393 -0.072316 0.391800 0.186 Uiso 0.1667 1 calc R . P A -1
H16C H -0.075935 -0.020079 0.432918 0.186 Uiso 0.1667 1 calc R . P A -1
C17 C 0.028(3) 0.031(6) 0.389(4) 0.15(2) Uani 0.1667 1 d D U P A -1
H17A H 0.056083 0.024337 0.335290 0.186 Uiso 0.1667 1 calc R . P A -1
H17B H 0.031514 0.076630 0.376453 0.186 Uiso 0.1667 1 calc R . P A -1
C18 C 0.0584(15) 0.031(3) 0.496(3) 0.108(12) Uani 0.1667 1 d D U P A -1
H18A H 0.104198 0.034497 0.488137 0.130 Uiso 0.1667 1 calc R . P A -1
H18B H 0.065435 0.072742 0.535266 0.130 Uiso 0.1667 1 calc R . P A -1
C19 C 0.009(3) -0.035(2) 0.556(3) 0.16(2) Uani 0.1667 1 d D U P A -1
H19A H -0.032948 -0.063997 0.513976 0.188 Uiso 0.1667 1 calc R . P A -1
H19B H 0.032344 -0.062226 0.569440 0.188 Uiso 0.1667 1 calc R . P A -1
C20 C -0.013(4) -0.018(4) 0.659(4) 0.14(2) Uani 0.1667 1 d D U P A -1
H20A H -0.044346 -0.060659 0.695581 0.217 Uiso 0.1667 1 calc R . P A -1
H20B H 0.028392 0.010500 0.701383 0.217 Uiso 0.1667 1 calc R . P A -1
H20C H -0.036834 0.008731 0.645975 0.217 Uiso 0.1667 1 calc R . P A -1

loop_
_atom_site_aniso_label
_atom_site_aniso_U_11
_atom_site_aniso_U_22
_atom_site_aniso_U_33
_atom_site_aniso_U_23
_atom_site_aniso_U_13
_atom_site_aniso_U_12
C1 0.036(2) 0.043(2) 0.097(4) -0.011(3) -0.001(2) 0.022(2)
C2 0.040(2) 0.048(3) 0.097(4) -0.017(2) -0.004(3) 0.023(2)
C3 0.035(2) 0.034(2) 0.089(4) -0.012(2) -0.002(3) 0.0168(19)
C4 0.035(2) 0.034(2) 0.091(4) -0.006(2) -0.005(2) 0.0164(18)
C5 0.033(2) 0.029(2) 0.094(4) 0.001(2) 0.005(3) 0.0157(18)
C6 0.042(2) 0.026(2) 0.091(4) 0.008(2) 0.010(3) 0.0192(18)
C7 0.035(2) 0.027(2) 0.094(4) 0.001(2) 0.000(2) 0.0173(17)
C8 0.031(2) 0.027(2) 0.095(4) -0.006(2) 0.001(3) 0.0141(17)
N1 0.0312(17) 0.0340(18) 0.111(3) -0.0036(18) -0.0022(18) 0.0190(15)
C9 0.033(2) 0.028(2) 0.095(4) 0.003(2) -0.006(2) 0.0142(18)
C10 0.045(2) 0.042(2) 0.105(4) -0.011(2) -0.003(2) 0.021(2)
C11 0.055(3) 0.035(2) 0.119(5) -0.011(2) -0.009(3) 0.018(2)
C12 0.044(3) 0.035(2) 0.099(4) -0.008(2) -0.013(2) 0.009(2)
C13 0.033(2) 0.043(2) 0.112(4) 0.011(3) -0.007(2) 0.014(2)
C14 0.033(2) 0.041(2) 0.111(4) 0.004(2) -0.008(2) 0.0199(19)
O1 0.058(2) 0.0357(17) 0.124(3) -0.0034(17) -0.0096(18) 0.0064(15)
C15 0.098(4) 0.043(3) 0.158(6) -0.005(3) 0.022(4) 0.021(3)
C16 0.11(2) 0.14(3) 0.13(3) 0.04(2) -0.01(2) 0.072(19)
C17 0.13(2) 0.17(3) 0.15(3) 0.00(2) 0.02(2) 0.062(17)
C18 0.048(14) 0.13(2) 0.15(2) -0.040(15) 0.019(14) 0.052(17)
C19 0.17(3) 0.16(3) 0.14(3) -0.013(18) 0.04(2) 0.09(2)
C20 0.12(3) 0.18(4) 0.13(3) -0.03(2) 0.02(2) 0.07(3)

loop_
_atom_type_symbol
_atom_type_description
_atom_type_scat_dispersion_real
_atom_type_scat_dispersion_imag
_atom_type_scat_source
C C 0.0033 0.0016 'International Tables Vol C Tables 4.2.6.8 and 6.1.1.4'
H H 0.0000 0.0000 'International Tables Vol C Tables 4.2.6.8 and 6.1.1.4'
N N 0.0061 0.0033 'International Tables Vol C Tables 4.2.6.8 and 6.1.1.4'
O O 0.0106 0.0060 'International Tables Vol C Tables 4.2.6.8 and 6.1.1.4'

loop_
_citation_id
_citation_doi
_citation_year
1 10.26434/chemrxiv-2022-jqvv2 2022

loop_
_geom_angle_atom_site_label_1
_geom_angle_atom_site_label_2
_geom_angle_atom_site_label_3
_geom_angle
_geom_angle_site_symmetry_1
_geom_angle_site_symmetry_3
_geom_angle_publ_flag
C2 C1 C6 126.1(4) . 12_556 ?
C1 C2 C3 126.9(4) . . ?
C4 C3 C2 119.5(5) . . ?
C4 C3 C8 117.5(4) . . ?
C8 C3 C2 123.0(4) . . ?
C5 C4 C3 121.6(4) . . ?
C4 C5 C6 121.0(4) . . ?
C4 C5 N1 119.8(5) . . ?
C6 C5 N1 119.2(4) . . ?
C5 C6 C1 123.9(4) . 11_556 ?
C7 C6 C1 119.0(5) . 11_556 ?
C7 C6 C5 117.1(4) . . ?
C8 C7 C6 121.2(5) . . ?
C3 C8 N1 120.7(4) . 12_556 ?
C7 C8 C3 121.3(4) . . ?
C7 C8 N1 118.0(5) . 12_556 ?
C5 N1 C8 113.1(3) . 11_556 ?
C9 N1 C5 118.7(3) . . ?
C9 N1 C8 119.8(3) . 11_556 ?
C10 C9 N1 119.7(3) . . ?
C14 C9 N1 122.2(3) . . ?
C14 C9 C10 118.0(3) . . ?
C11 C10 C9 120.8(4) . . ?
C12 C11 C10 120.2(4) . . ?
C11 C12 O1 124.0(4) . . ?
C13 C12 C11 119.7(4) . . ?
C13 C12 O1 116.3(4) . . ?
C12 C13 C14 120.1(4) . . ?
C9 C14 C13 121.0(4) . . ?
C12 O1 C15 116.6(4) . . ?
C18 C17 C16 111.1(15) . . ?
C19 C18 C17 110.6(15) . . ?
C20 C19 C18 111.2(15) . . ?

loop_
_geom_bond_atom_site_label_1
_geom_bond_atom_site_label_2
_geom_bond_distance
_geom_bond_site_symmetry_2
_geom_bond_publ_flag
C1 C2 1.338(5) . ?
C1 C6 1.460(6) 12_556 ?
C2 C3 1.465(6) . ?
C3 C4 1.396(5) . ?
C3 C8 1.401(6) . ?
C4 C5 1.371(6) . ?
C5 C6 1.413(6) . ?
C5 N1 1.438(5) . ?
C6 C7 1.405(5) . ?
C7 C8 1.375(6) . ?
C8 N1 1.445(5) 12_556 ?
N1 C9 1.411(4) . ?
C9 C10 1.392(5) . ?
C9 C14 1.386(5) . ?
C10 C11 1.384(6) . ?
C11 C12 1.378(6) . ?
C12 C13 1.374(6) . ?
C12 O1 1.390(5) . ?
C13 C14 1.387(5) . ?
O1 C15 1.429(6) . ?
C16 C17 1.543(10) . ?
C17 C18 1.543(10) . ?
C18 C19 1.541(10) . ?
C19 C20 1.536(10) . ?

loop_
_geom_torsion_atom_site_label_1
_geom_torsion_atom_site_label_2
_geom_torsion_atom_site_label_3
_geom_torsion_atom_site_label_4
_geom_torsion
_geom_torsion_site_symmetry_1
_geom_torsion_site_symmetry_2
_geom_torsion_site_symmetry_3
_geom_torsion_site_symmetry_4
_geom_torsion_publ_flag
C1 C2 C3 C4 -146.4(4) . . . . ?
C1 C2 C3 C8 31.9(6) . . . . ?
C1 C6 C7 C8 172.4(3) 11_556 . . . ?
C2 C3 C4 C5 174.3(3) . . . . ?
C2 C3 C8 C7 -174.6(3) . . . . ?
C2 C3 C8 N1 4.7(5) . . . 12_556 ?
C3 C4 C5 C6 -0.3(5) . . . . ?
C3 C4 C5 N1 -179.5(3) . . . . ?
C4 C3 C8 C7 3.7(5) . . . . ?
C4 C3 C8 N1 -177.0(3) . . . 12_556 ?
C4 C5 C6 C1 -172.7(3) . . . 11_556 ?
C4 C5 C6 C7 5.1(5) . . . . ?
C4 C5 N1 C8 110.4(4) . . . 11_556 ?
C4 C5 N1 C9 -101.4(5) . . . . ?
C5 C6 C7 C8 -5.4(5) . . . . ?
C5 N1 C9 C10 35.6(6) . . . . ?
C5 N1 C9 C14 -145.9(4) . . . . ?
C6 C1 C2 C3 1.2(7) 12_556 . . . ?
C6 C5 N1 C8 -68.7(5) . . . 11_556 ?
C6 C5 N1 C9 79.5(5) . . . . ?
C6 C7 C8 C3 1.1(5) . . . . ?
C6 C7 C8 N1 -178.3(3) . . . 12_556 ?
C8 C3 C4 C5 -4.1(5) . . . . ?
C8 N1 C9 C10 -178.4(4) 11_556 . . . ?
C8 N1 C9 C14 0.2(7) 11_556 . . . ?
N1 C5 C6 C1 6.5(5) . . . 11_556 ?
N1 C5 C6 C7 -175.8(3) . . . . ?
N1 C9 C10 C11 178.7(4) . . . . ?
N1 C9 C14 C13 -177.4(4) . . . . ?
C9 C10 C11 C12 -0.8(7) . . . . ?
C10 C9 C14 C13 1.2(7) . . . . ?
C10 C11 C12 C13 0.3(8) . . . . ?
C10 C11 C12 O1 -179.4(4) . . . . ?
C11 C12 C13 C14 0.9(8) . . . . ?
C11 C12 O1 C15 -15.2(7) . . . . ?
C12 C13 C14 C9 -1.7(8) . . . . ?
C13 C12 O1 C15 165.0(5) . . . . ?
C14 C9 C10 C11 0.0(7) . . . . ?
O1 C12 C13 C14 -179.3(4) . . . . ?
C16 C17 C18 C19 12(13) . . . . ?
C17 C18 C19 C20 -122(7) . . . . ?
